data_7719451
loop_
_publ_author_name
'Mele, Andrea'
'Arrigoni, Federica'
'Elleouet, Catherine'
'P&#xe9;tillon, Fran&#xe7;ois Y'
'Schollhammer, Philippe'
'Zampella, Giuseppe'

_publ_section_title
;
 Use of the 2,3-bis(diphenylphosphino)-<i>N</i>-phenylmaleimide ligand as
 a redox [Fe<sub>4</sub>S<sub>4</sub>] cubane surrogate in di-iron
 complexes related to [FeFe]-hydrogenases: influence of the dithiolate
 bridge on the redox behaviour.
;
_journal_issue 40
_journal_name_full 'Dalton transactions (Cambridge, England : 2003)'
_journal_page_first 15188
_journal_page_last 15196
_journal_paper_doi 10.1039/d5dt01543j
_journal_volume 54
_journal_year 2025
_chemical_formula_moiety
;
        2(C47 H36 Fe2 N2 O6 P2 S2), 5(C7 H8)
;
_chemical_formula_sum 'C129 H112 Fe4 N4 O12 P4 S4'
_chemical_formula_weight 2385.74
_chemical_properties_physical Air-sensitive,Heat-sensitive
_space_group_IT_number 2
_space_group_name_Hall '-P 1'
_space_group_name_H-M_alt 'P -1'
_symmetry_cell_setting triclinic
_symmetry_Int_Tables_number 2
_symmetry_space_group_name_Hall '-P 1'
_symmetry_space_group_name_H-M 'P -1'
_atom_sites_solution_hydrogens geom
_atom_sites_solution_primary direct
_atom_sites_solution_secondary difmap
_audit_creation_date 2025-05-15T16:13:39-00:00
_audit_creation_method 'WinGX routine CIF_UPDATE'
_audit_update_record
;
2025-05-16 deposited with the CCDC.	2025-09-10 downloaded from the CCDC.
;
_cell_angle_alpha 100.050(6)
_cell_angle_beta 98.719(7)
_cell_angle_gamma 101.838(7)
_cell_formula_units_Z 1
_cell_length_a 11.1980(9)
_cell_length_b 11.2708(8)
_cell_length_c 24.0003(17)
_cell_measurement_reflns_used 3344
_cell_measurement_temperature 170(2)
_cell_measurement_theta_max 25.394
_cell_measurement_theta_min 3.589
_cell_volume 2863.5(4)
_computing_cell_refinement
;
CrysAlisPro, Agilent Technologies,
Version 1.171.37.34i (release 04-08-2014 CrysAlis171 .NET)
(compiled Aug  4 2014,14:34:23)
;
_computing_data_collection
;
CrysAlisPro, Agilent Technologies,
Version 1.171.37.34i (release 04-08-2014 CrysAlis171 .NET)
(compiled Aug  4 2014,14:34:23)
;
_computing_data_reduction
;
CrysAlisPro, Agilent Technologies,
Version 1.171.37.34i (release 04-08-2014 CrysAlis171 .NET)
(compiled Aug  4 2014,14:34:23)
;
_computing_molecular_graphics
;
        ORTEP3 for Windows (Farrugia, 1997)
        MERCURY  (Bruno et al., 2002)
;
_computing_publication_material
;
        WinGX (Farrugia, 1999)
        PLATON (Spek, 1990-2003)
        enCIFer (Allen et al., 2004)
;
_computing_structure_refinement 'SHELXL-97 (Sheldrick, 2008)'
_computing_structure_solution 'SIR-92 (Altomare et al., 1992)'
_diffrn_ambient_temperature 170(2)
_diffrn_detector 'CCD plate'
_diffrn_detector_area_resol_mean 8.3622
_diffrn_measured_fraction_theta_full 0.997
_diffrn_measured_fraction_theta_max 0.997
_diffrn_measurement_device 'four-circle diffractometer'
_diffrn_measurement_device_type 'Xcalibur, Sapphire2, large Be window'
_diffrn_measurement_method '\w scans'
_diffrn_orient_matrix_UB_11 -0.0032706
_diffrn_orient_matrix_UB_12 0.0562507
_diffrn_orient_matrix_UB_13 -0.0088857
_diffrn_orient_matrix_UB_21 0.0286251
_diffrn_orient_matrix_UB_22 0.0338923
_diffrn_orient_matrix_UB_23 0.0282969
_diffrn_orient_matrix_UB_31 0.0593544
_diffrn_orient_matrix_UB_32 0.0041605
_diffrn_orient_matrix_UB_33 -0.0075226
_diffrn_radiation_monochromator graphite
_diffrn_radiation_probe x-ray
_diffrn_radiation_type MoK\a
_diffrn_radiation_wavelength 0.71073
_diffrn_reflns_av_R_equivalents 0.1443
_diffrn_reflns_av_unetI/netI 0.2354
_diffrn_reflns_Laue_measured_fraction_full 0.997
_diffrn_reflns_Laue_measured_fraction_max 0.997
_diffrn_reflns_limit_h_max 13
_diffrn_reflns_limit_h_min -13
_diffrn_reflns_limit_k_max 13
_diffrn_reflns_limit_k_min -12
_diffrn_reflns_limit_l_max 28
_diffrn_reflns_limit_l_min -28
_diffrn_reflns_number 21305
_diffrn_reflns_point_group_measured_fraction_full 0.997
_diffrn_reflns_point_group_measured_fraction_max 0.997
_diffrn_reflns_theta_full 25.027
_diffrn_reflns_theta_max 25.027
_diffrn_reflns_theta_min 3.316
_diffrn_source 'Enhance (Mo) X-ray Source'
_exptl_absorpt_coefficient_mu 0.690
_exptl_absorpt_correction_T_max 0.981
_exptl_absorpt_correction_T_min 0.925
_exptl_absorpt_correction_type analytical
_exptl_absorpt_process_details
;
CrysAlisPro, Agilent Technologies,
Version 1.171.37.34i (release 04-08-2014 CrysAlis171 .NET)
(compiled Aug  4 2014,14:34:23)
Analytical numeric absorption correction using a multifaceted crystal
model based on expressions derived by R.C. Clark & J.S. Reid.
(Clark, R. C. & Reid, J. S. (1995). Acta Cryst. A51, 887-897)
Empirical absorption correction using spherical harmonics,
implemented in SCALE3 ABSPACK scaling algorithm.
;
_exptl_crystal_colour 'dark red'
_exptl_crystal_density_diffrn 1.384
_exptl_crystal_description 'flat needle // [1 0 0], (0 0 1)'
_exptl_crystal_F_000 1238
_exptl_crystal_recrystallization_method
;
from solution in toluene, by slow evaporation of solvent
;
_exptl_crystal_size_max 0.15
_exptl_crystal_size_mid 0.07
_exptl_crystal_size_min 0.03
_refine_diff_density_max 0.704
_refine_diff_density_min -0.768
_refine_diff_density_rms 0.101
_refine_ls_extinction_method none
_refine_ls_goodness_of_fit_ref 0.982
_refine_ls_hydrogen_treatment mixed
_refine_ls_matrix_type full
_refine_ls_number_parameters 686
_refine_ls_number_reflns 10104
_refine_ls_number_restraints 70
_refine_ls_restrained_S_all 0.98
_refine_ls_R_factor_all 0.1879
_refine_ls_R_factor_gt 0.0905
_refine_ls_shift/su_max 0.001
_refine_ls_shift/su_mean 0
_refine_ls_structure_factor_coef Fsqd
_refine_ls_weighting_details 'w=1/[\s^2^(Fo^2^)+(0.0462P)^2^] where P=(Fo^2^+2Fc^2^)/3'
_refine_ls_weighting_scheme calc
_refine_ls_wR_factor_gt 0.1639
_refine_ls_wR_factor_ref 0.2132
_reflns_Friedel_coverage 0
_reflns_number_gt 4492
_reflns_number_total 10104
_reflns_threshold_expression >2\s(I)
_cod_data_source_file d5dt01543j2.cif
_cod_data_source_block am161-b_170k
_cod_depositor_comments 'Adding full bibliography for 7719450--7719451.cif.'
_cod_database_code 7719451
_shelx_estimated_absorpt_t_min 0.904
_shelx_estimated_absorpt_t_max 0.980

loop_
_symmetry_equiv_pos_as_xyz
'x, y, z'
'-x, -y, -z'

loop_
_atom_site_label
_atom_site_type_symbol
_atom_site_fract_x
_atom_site_fract_y
_atom_site_fract_z
_atom_site_U_iso_or_equiv
_atom_site_adp_type
_atom_site_occupancy
_atom_site_site_symmetry_order
_atom_site_calc_flag
_atom_site_refinement_flags_posn
_atom_site_refinement_flags_adp
_atom_site_refinement_flags_occupancy
_atom_site_disorder_assembly
_atom_site_disorder_group
C1 C 0.2786(7) 0.5506(7) 0.3327(3) 0.046(2) Uani 1 1 d . . . . .
C2 C 0.3037(8) 0.2089(8) 0.3653(3) 0.048(2) Uani 1 1 d . . . . .
C3 C 0.3758(8) 0.4217(8) 0.4334(4) 0.055(3) Uani 1 1 d . . . . .
C4 C 0.5515(8) 0.2930(8) 0.4084(3) 0.046(2) Uani 1 1 d . . . . .
C5 C 0.5927(6) 0.3214(7) 0.2683(3) 0.043(2) Uani 1 1 d . . . . .
H5A H 0.64351 0.286074 0.295562 0.052 Uiso 1 1 calc R U . . .
H5B H 0.595366 0.279586 0.228835 0.052 Uiso 1 1 calc R U . . .
C6 C 0.6677(6) 0.5170(7) 0.3356(3) 0.045(2) Uani 1 1 d . . . . .
H6A H 0.719819 0.601685 0.340141 0.055 Uiso 1 1 calc R U . . .
H6B H 0.713765 0.473727 0.360791 0.055 Uiso 1 1 calc R U . . .
C7 C 0.7724(7) 0.4612(8) 0.2568(4) 0.051(2) Uani 1 1 d . . . . .
H7A H 0.757707 0.411191 0.217114 0.062 Uiso 1 1 calc R U . . .
H7B H 0.826741 0.425067 0.282127 0.062 Uiso 1 1 calc R U . . .
C8 C 0.1143(6) 0.4448(6) 0.1981(3) 0.0358(19) Uani 1 1 d . . . . .
C9 C 0.2028(7) 0.5409(7) 0.1927(3) 0.0356(18) Uani 1 1 d . . . . .
C10 C -0.0048(7) 0.4385(7) 0.1579(3) 0.039(2) Uani 1 1 d . . . . .
C11 C 0.1459(6) 0.6051(7) 0.1488(3) 0.0375(19) Uani 1 1 d . . . . .
C12 C 0.0355(7) 0.2874(7) 0.2777(3) 0.0347(18) Uani 1 1 d . . . . .
C13 C 0.0463(7) 0.3269(8) 0.3373(3) 0.048(2) Uani 1 1 d . . . . .
H13 H 0.118199 0.387061 0.358871 0.058 Uiso 1 1 calc R U . . .
C14 C -0.0462(8) 0.2797(8) 0.3655(4) 0.064(3) Uani 1 1 d . . . . .
H14 H -0.038761 0.308511 0.405764 0.076 Uiso 1 1 calc R U . . .
C15 C -0.1493(8) 0.1901(8) 0.3342(4) 0.056(2) Uani 1 1 d . . . . .
H15 H -0.21242 0.156139 0.353255 0.068 Uiso 1 1 calc R U . . .
C16 C -0.1612(6) 0.1502(7) 0.2762(3) 0.0373(19) Uani 1 1 d . . . . .
H16 H -0.232604 0.088643 0.255242 0.045 Uiso 1 1 calc R U . . .
C17 C -0.0703(7) 0.1982(7) 0.2473(3) 0.0385(19) Uani 1 1 d . . . . .
H17 H -0.080202 0.170089 0.206833 0.046 Uiso 1 1 calc R U . . .
C18 C 0.1539(6) 0.2055(7) 0.1872(3) 0.0337(18) Uani 1 1 d . . . . .
C19 C 0.1588(6) 0.0949(7) 0.2036(3) 0.040(2) Uani 1 1 d . . . . .
H19 H 0.164995 0.091186 0.243169 0.048 Uiso 1 1 calc R U . . .
C20 C 0.1548(7) -0.0110(8) 0.1632(4) 0.050(2) Uani 1 1 d . . . . .
H20 H 0.158531 -0.08622 0.175316 0.06 Uiso 1 1 calc R U . . .
C21 C 0.1454(7) -0.0079(8) 0.1057(4) 0.050(2) Uani 1 1 d . . . . .
H21 H 0.141113 -0.080988 0.078119 0.06 Uiso 1 1 calc R U . . .
C22 C 0.1424(8) 0.1022(8) 0.0884(4) 0.055(2) Uani 1 1 d . . . . .
H22 H 0.136239 0.105355 0.048787 0.067 Uiso 1 1 calc R U . . .
C23 C 0.1483(7) 0.2085(7) 0.1291(3) 0.042(2) Uani 1 1 d . . . . .
H23 H 0.148504 0.284493 0.117068 0.05 Uiso 1 1 calc R U . . .
C24 C 0.4232(7) 0.7218(7) 0.2554(3) 0.042(2) Uani 1 1 d . . . . .
C25 C 0.3461(7) 0.8052(7) 0.2628(3) 0.041(2) Uani 1 1 d . . . . .
H25 H 0.258551 0.775935 0.250569 0.049 Uiso 1 1 calc R U . . .
C26 C 0.3971(8) 0.9306(8) 0.2880(4) 0.053(2) Uani 1 1 d . . . . .
H26 H 0.344453 0.986316 0.293131 0.063 Uiso 1 1 calc R U . . .
C27 C 0.5232(8) 0.9725(8) 0.3051(4) 0.054(2) Uani 1 1 d . . . . .
H27 H 0.557916 1.05788 0.321764 0.065 Uiso 1 1 calc R U . . .
C28 C 0.6008(8) 0.8925(8) 0.2985(4) 0.055(2) Uani 1 1 d . . . . .
H28 H 0.688266 0.9228 0.310878 0.066 Uiso 1 1 calc R U . . .
C29 C 0.5515(7) 0.7694(7) 0.2740(3) 0.046(2) Uani 1 1 d . . . . .
H29 H 0.605701 0.715207 0.269444 0.056 Uiso 1 1 calc R U . . .
C30 C 0.4355(6) 0.5224(7) 0.1667(3) 0.0395(19) Uani 1 1 d . . . . .
C31 C 0.4766(6) 0.6084(8) 0.1347(3) 0.046(2) Uani 1 1 d . . . . .
H31 H 0.464642 0.68997 0.144357 0.055 Uiso 1 1 calc R U . . .
C32 C 0.5342(7) 0.5785(9) 0.0894(4) 0.054(2) Uani 1 1 d . . . . .
H32 H 0.561033 0.638457 0.067819 0.065 Uiso 1 1 calc R U . . .
C33 C 0.5530(7) 0.4591(9) 0.0754(3) 0.055(2) Uani 1 1 d . . . . .
H33 H 0.596348 0.438836 0.045359 0.066 Uiso 1 1 calc R U . . .
C34 C 0.5088(7) 0.3704(8) 0.1050(3) 0.054(2) Uani 1 1 d . . . . .
H34 H 0.518628 0.288339 0.094284 0.064 Uiso 1 1 calc R U . . .
C35 C 0.4496(7) 0.4011(8) 0.1508(3) 0.049(2) Uani 1 1 d . . . . .
H35 H 0.418886 0.339866 0.171111 0.058 Uiso 1 1 calc R U . . .
C36 C -0.0616(7) 0.5585(8) 0.0834(3) 0.0391(19) Uani 1 1 d . . . . .
C37 C -0.1193(7) 0.4636(9) 0.0376(4) 0.049(2) Uani 1 1 d . . . . .
H37 H -0.104757 0.383184 0.036673 0.059 Uiso 1 1 calc R U . . .
C38 C -0.1995(8) 0.4850(11) -0.0077(4) 0.065(3) Uani 1 1 d . . . . .
H38 H -0.241806 0.418783 -0.039173 0.078 Uiso 1 1 calc R U . . .
C39 C -0.2176(8) 0.6026(12) -0.0067(4) 0.068(3) Uani 1 1 d . . . . .
H39 H -0.271077 0.617416 -0.038064 0.081 Uiso 1 1 calc R U . . .
C40 C -0.1592(8) 0.6981(10) 0.0390(4) 0.065(3) Uani 1 1 d . . . . .
H40 H -0.172776 0.778654 0.039196 0.078 Uiso 1 1 calc R U . . .
C41 C -0.0805(7) 0.6779(8) 0.0849(4) 0.050(2) Uani 1 1 d . . . . .
H41 H -0.04009 0.743915 0.116777 0.06 Uiso 1 1 calc R U . . .
C42 C 0.8389(7) 0.5917(8) 0.2577(4) 0.045(2) Uani 1 1 d . . . . .
C43 C 0.7916(8) 0.6546(9) 0.2188(4) 0.059(3) Uani 1 1 d . . . . .
H43 H 0.719026 0.615222 0.190356 0.071 Uiso 1 1 calc R U . . .
C44 C 0.8538(9) 0.7806(10) 0.2220(5) 0.073(3) Uani 1 1 d . . . . .
H44 H 0.821636 0.826919 0.196426 0.088 Uiso 1 1 calc R U . . .
C45 C 0.9587(10) 0.8327(9) 0.2618(5) 0.074(3) Uani 1 1 d . . . . .
H45 H 0.999227 0.916317 0.263508 0.089 Uiso 1 1 calc R U . . .
C46 C 1.0093(8) 0.7712(10) 0.2997(4) 0.068(3) Uani 1 1 d . . . . .
H46 H 1.084511 0.81009 0.326599 0.081 Uiso 1 1 calc R U . . .
C47 C 0.9473(8) 0.6493(8) 0.2980(4) 0.055(2) Uani 1 1 d . . . . .
H47 H 0.979629 0.605243 0.324656 0.066 Uiso 1 1 calc R U . . .
N1 N 0.6513(5) 0.4520(6) 0.2761(3) 0.0378(16) Uani 1 1 d . . . . .
N2 N 0.0214(5) 0.5360(6) 0.1297(3) 0.0389(16) Uani 1 1 d . . . . .
O1 O 0.2342(5) 0.6238(5) 0.3578(2) 0.0609(18) Uani 1 1 d . . . . .
O2 O 0.2240(5) 0.1219(5) 0.3595(2) 0.0600(17) Uani 1 1 d . . . . .
O3 O 0.3454(6) 0.4740(6) 0.4717(3) 0.081(2) Uani 1 1 d . . . . .
O4 O 0.6373(6) 0.2619(7) 0.4296(3) 0.075(2) Uani 1 1 d . . . . .
O5 O -0.1016(4) 0.3628(5) 0.1488(2) 0.0419(14) Uani 1 1 d . . . . .
O6 O 0.1943(4) 0.6933(5) 0.1316(2) 0.0416(13) Uani 1 1 d . . . . .
P1 P 0.16493(17) 0.34135(19) 0.24328(9) 0.0360(5) Uani 1 1 d . . . . .
P2 P 0.36280(18) 0.55728(19) 0.22865(9) 0.0378(5) Uani 1 1 d . . . . .
S1 S 0.43199(17) 0.28212(18) 0.27846(8) 0.0390(5) Uani 1 1 d . . . . .
S2 S 0.52370(17) 0.52946(19) 0.36091(9) 0.0415(5) Uani 1 1 d . . . . .
Fe1 Fe 0.34802(9) 0.44712(10) 0.29398(5) 0.0361(3) Uani 1 1 d . . . . .
Fe2 Fe 0.42477(10) 0.34152(11) 0.37262(5) 0.0428(3) Uani 1 1 d . . . . .
C48 C 0.6641(8) 0.0184(9) 0.0739(4) 0.057(2) Uani 1 1 d D . . . .
C49 C 0.6334(9) 0.0676(9) 0.1243(4) 0.062(3) Uani 1 1 d D . . . .
H49 H 0.68811 0.138549 0.14976 0.075 Uiso 1 1 calc R U . . .
C50 C 0.5221(10) 0.0137(11) 0.1384(5) 0.078(3) Uani 1 1 d . . . . .
H50 H 0.499356 0.050047 0.172752 0.094 Uiso 1 1 calc R U . . .
C51 C 0.4442(10) -0.0921(11) 0.1029(6) 0.086(4) Uani 1 1 d . . . . .
H51 H 0.369652 -0.130585 0.113473 0.103 Uiso 1 1 calc R U . . .
C52 C 0.4753(9) -0.1408(9) 0.0526(5) 0.077(3) Uani 1 1 d . . . . .
H52 H 0.421616 -0.212922 0.02757 0.092 Uiso 1 1 calc R U . . .
C53 C 0.5842(9) -0.0859(8) 0.0380(4) 0.070(3) Uani 1 1 d D . . . .
H53 H 0.60476 -0.120185 0.002699 0.084 Uiso 1 1 calc R U . . .
C54 C 0.7842(8) 0.0770(9) 0.0576(4) 0.083(3) Uani 1 1 d D . . . .
H54A H 0.811818 0.16423 0.077775 0.125 Uiso 1 1 calc R U . . .
H54B H 0.770611 0.071876 0.015838 0.125 Uiso 1 1 calc R U . . .
H54C H 0.847941 0.032929 0.068557 0.125 Uiso 1 1 calc R U . . .
C55I C -0.0690(11) 0.8058(10) 0.4437(5) 0.074(6) Uiso 0.5 1 d DG . P A 1
C56I C 0.0590(10) 0.8216(9) 0.4490(5) 0.066(5) Uiso 0.5 1 d DG . P A 1
H56I H 0.108079 0.895656 0.442743 0.079 Uiso 0.5 1 calc R U P A 1
C57I C 0.1150(8) 0.7291(12) 0.4636(5) 0.068(7) Uiso 0.5 1 d G . P A 1
H57I H 0.202446 0.739952 0.467265 0.081 Uiso 0.5 1 calc R U P A 1
C58I C 0.0431(11) 0.6208(10) 0.4728(5) 0.071(6) Uiso 0.5 1 d G . P A 1
H58I H 0.08144 0.557611 0.482775 0.085 Uiso 0.5 1 calc R U P A 1
C59I C -0.0848(10) 0.6050(9) 0.4675(5) 0.058(5) Uiso 0.5 1 d G . P A 1
H59I H -0.133933 0.530974 0.473762 0.07 Uiso 0.5 1 calc R U P A 1
C60I C -0.1409(8) 0.6975(12) 0.4529(5) 0.076(6) Uiso 0.5 1 d DG . P A 1
H60I H -0.228303 0.686677 0.44924 0.091 Uiso 0.5 1 calc R U P A 1
C61I C -0.1300(19) 0.9035(18) 0.4232(9) 0.112(8) Uiso 0.5 1 d D . P A 1
H61A H -0.219776 0.87923 0.421723 0.168 Uiso 0.5 1 calc R U P A 1
H61B H -0.094891 0.983646 0.450124 0.168 Uiso 0.5 1 calc R U P A 1
H61C H -0.114462 0.910606 0.38471 0.168 Uiso 0.5 1 calc R U P A 1
C55J C 0.0325(11) 0.8881(9) 0.5415(4) 0.056(5) Uiso 0.5 1 d DG . P B 2
C56J C 0.1345(8) 0.8575(10) 0.5212(5) 0.062(5) Uiso 0.5 1 d DG . P B 2
H56J H 0.214651 0.911818 0.534458 0.075 Uiso 0.5 1 calc R U P B 2
C57J C 0.1191(11) 0.7473(12) 0.4813(6) 0.079(8) Uiso 0.5 1 d G . P B 2
H57J H 0.188751 0.726419 0.467422 0.095 Uiso 0.5 1 calc R U P B 2
C58J C 0.0018(13) 0.6678(9) 0.4619(5) 0.080(6) Uiso 0.5 1 d G . P B 2
H58J H -0.008741 0.592544 0.434643 0.096 Uiso 0.5 1 calc R U P B 2
C59J C -0.1002(10) 0.6984(11) 0.4822(5) 0.084(7) Uiso 0.5 1 d G . P B 2
H59J H -0.180335 0.644066 0.4689 0.101 Uiso 0.5 1 calc R U P B 2
C60J C -0.0848(9) 0.8085(11) 0.5220(5) 0.072(6) Uiso 0.5 1 d DG . P B 2
H60J H -0.154438 0.829464 0.535937 0.086 Uiso 0.5 1 calc R U P B 2
C61J C 0.0493(17) 1.0064(15) 0.5861(7) 0.083(6) Uiso 0.5 1 d D . P B 2
H61D H -0.031408 1.013421 0.595498 0.124 Uiso 0.5 1 calc R U P B 2
H61E H 0.106233 1.004365 0.621004 0.124 Uiso 0.5 1 calc R U P B 2
H61F H 0.084044 1.077875 0.5705 0.124 Uiso 0.5 1 calc R U P B 2
C62 C 0.4953(15) 0.0623(12) 0.5188(6) 0.077(6) Uiso 0.5 1 d DG . P . .
C63 C 0.5898(13) 0.0072(15) 0.5376(5) 0.066(14) Uiso 0.5 1 d DG . P . .
C64 C 0.6013(14) -0.1028(15) 0.5048(7) 0.102(8) Uiso 0.5 1 d DG . P . .
C65 C 0.5183(18) -0.1578(12) 0.4531(7) 0.112(15) Uiso 0.5 1 d DG . P . .
C66 C 0.4238(15) -0.1027(15) 0.4343(5) 0.094(7) Uiso 0.5 1 d DG . P . .
C67 C 0.4123(13) 0.0074(15) 0.4672(7) 0.092(18) Uiso 0.5 1 d DG . P . .
C68 C 0.476(3) 0.179(2) 0.5519(11) 0.18(2) Uiso 0.5 1 d D . P . .
H63 H 0.645(4) 0.044(4) 0.5733(16) 0.211 Uiso 0.5 1 d D U P . .
H64 H 0.667(4) -0.140(4) 0.517(2) 0.211 Uiso 0.5 1 d D U P . .
H65 H 0.528(5) -0.231(4) 0.4304(19) 0.211 Uiso 0.5 1 d D U P . .
H66 H 0.367(4) -0.140(4) 0.3989(16) 0.211 Uiso 0.5 1 d D U P . .
H67 H 0.347(4) 0.045(4) 0.455(2) 0.211 Uiso 0.5 1 d D U P . .
H68A H 0.49(2) 0.179(11) 0.5933(17) 0.264 Uiso 0.5 1 d D U P . .
H68B H 0.391(8) 0.186(13) 0.538(7) 0.264 Uiso 0.5 1 d D U P . .
H68C H 0.535(15) 0.252(4) 0.546(8) 0.264 Uiso 0.5 1 d D U P . .

loop_
_atom_site_aniso_label
_atom_site_aniso_U_11
_atom_site_aniso_U_22
_atom_site_aniso_U_33
_atom_site_aniso_U_23
_atom_site_aniso_U_13
_atom_site_aniso_U_12
C1 0.040(5) 0.032(5) 0.053(5) -0.004(4) 0.009(4) -0.006(4)
C2 0.043(5) 0.047(6) 0.059(6) 0.007(5) 0.021(4) 0.016(4)
C3 0.058(6) 0.036(5) 0.056(6) -0.012(4) 0.016(5) -0.006(4)
C4 0.048(6) 0.044(5) 0.042(5) -0.001(4) 0.017(4) 0.002(4)
C5 0.030(4) 0.050(6) 0.051(5) 0.002(4) 0.012(4) 0.015(4)
C6 0.027(4) 0.043(5) 0.069(6) 0.008(4) 0.015(4) 0.013(4)
C7 0.038(5) 0.052(6) 0.073(6) 0.011(5) 0.025(4) 0.022(4)
C8 0.029(4) 0.021(4) 0.055(5) 0.001(4) 0.013(4) 0.003(3)
C9 0.035(4) 0.025(4) 0.048(5) 0.002(4) 0.011(4) 0.013(3)
C10 0.027(4) 0.031(5) 0.053(5) 0.005(4) 0.009(4) -0.004(4)
C11 0.024(4) 0.029(5) 0.056(5) -0.004(4) 0.009(4) 0.008(4)
C12 0.037(5) 0.024(4) 0.050(5) 0.010(4) 0.020(4) 0.013(4)
C13 0.038(5) 0.046(5) 0.053(5) -0.008(4) 0.020(4) 0.005(4)
C14 0.049(6) 0.061(7) 0.066(6) -0.005(5) 0.023(5) -0.010(5)
C15 0.045(5) 0.061(6) 0.067(6) 0.019(5) 0.029(5) 0.006(5)
C16 0.030(4) 0.036(5) 0.048(5) 0.013(4) 0.012(4) 0.007(4)
C17 0.044(5) 0.029(4) 0.046(5) 0.007(4) 0.014(4) 0.014(4)
C18 0.030(4) 0.028(4) 0.046(5) 0.010(4) 0.017(4) 0.004(3)
C19 0.037(5) 0.031(5) 0.051(5) 0.008(4) 0.014(4) 0.005(4)
C20 0.047(5) 0.040(5) 0.064(6) 0.008(5) 0.021(5) 0.009(4)
C21 0.061(6) 0.033(5) 0.057(6) -0.002(4) 0.022(5) 0.015(4)
C22 0.068(6) 0.055(6) 0.044(5) 0.007(5) 0.028(5) 0.007(5)
C23 0.047(5) 0.033(5) 0.050(5) 0.012(4) 0.020(4) 0.012(4)
C24 0.035(5) 0.035(5) 0.059(5) 0.015(4) 0.016(4) 0.009(4)
C25 0.030(4) 0.031(5) 0.059(5) 0.003(4) 0.007(4) 0.008(4)
C26 0.047(6) 0.034(5) 0.078(6) -0.003(5) 0.018(5) 0.020(4)
C27 0.053(6) 0.035(5) 0.072(6) -0.002(5) 0.011(5) 0.013(4)
C28 0.040(5) 0.043(6) 0.075(6) 0.013(5) 0.007(5) -0.001(4)
C29 0.033(5) 0.039(5) 0.075(6) 0.022(5) 0.014(4) 0.014(4)
C30 0.027(4) 0.037(5) 0.060(5) 0.014(4) 0.016(4) 0.013(4)
C31 0.031(5) 0.043(5) 0.064(6) 0.020(5) 0.009(4) 0.001(4)
C32 0.035(5) 0.064(7) 0.067(6) 0.028(5) 0.015(5) 0.005(5)
C33 0.048(5) 0.081(7) 0.050(5) 0.018(5) 0.024(4) 0.035(5)
C34 0.051(5) 0.057(6) 0.065(6) 0.020(5) 0.025(5) 0.025(5)
C35 0.047(5) 0.050(6) 0.050(5) 0.010(4) 0.009(4) 0.014(4)
C36 0.030(4) 0.038(5) 0.049(5) 0.003(4) 0.014(4) 0.008(4)
C37 0.028(5) 0.059(6) 0.059(6) 0.009(5) 0.008(4) 0.009(4)
C38 0.034(5) 0.094(9) 0.060(6) 0.012(6) 0.014(5) 0.000(6)
C39 0.040(6) 0.107(9) 0.063(7) 0.046(7) 0.012(5) 0.011(6)
C40 0.046(6) 0.061(7) 0.092(8) 0.032(6) 0.001(5) 0.019(5)
C41 0.035(5) 0.045(6) 0.068(6) 0.009(5) 0.009(4) 0.009(4)
C42 0.026(5) 0.046(5) 0.063(6) 0.006(5) 0.015(4) 0.011(4)
C43 0.038(5) 0.063(7) 0.090(7) 0.025(6) 0.026(5) 0.025(5)
C44 0.058(7) 0.085(8) 0.104(8) 0.052(7) 0.042(6) 0.036(6)
C45 0.063(7) 0.050(7) 0.116(10) 0.022(7) 0.046(7) 0.004(6)
C46 0.039(6) 0.084(8) 0.079(7) 0.011(6) 0.017(5) 0.012(6)
C47 0.041(5) 0.054(6) 0.077(6) 0.023(5) 0.021(5) 0.010(5)
N1 0.025(3) 0.029(4) 0.060(4) 0.003(3) 0.015(3) 0.009(3)
N2 0.028(4) 0.035(4) 0.051(4) 0.009(3) 0.003(3) 0.006(3)
O1 0.050(4) 0.049(4) 0.079(4) -0.013(3) 0.024(3) 0.017(3)
O2 0.055(4) 0.046(4) 0.074(4) 0.006(3) 0.021(3) 0.000(3)
O3 0.090(5) 0.074(5) 0.076(5) -0.012(4) 0.049(4) 0.010(4)
O4 0.062(5) 0.093(6) 0.077(5) 0.029(4) 0.004(4) 0.031(4)
O5 0.030(3) 0.032(3) 0.059(4) 0.001(3) 0.011(3) 0.001(3)
O6 0.035(3) 0.031(3) 0.062(4) 0.011(3) 0.013(3) 0.011(2)
P1 0.0264(11) 0.0308(12) 0.0529(13) 0.0059(10) 0.0157(10) 0.0085(9)
P2 0.0291(11) 0.0312(12) 0.0549(14) 0.0067(10) 0.0135(10) 0.0097(9)
S1 0.0340(11) 0.0321(11) 0.0529(13) 0.0063(10) 0.0138(10) 0.0107(9)
S2 0.0318(11) 0.0362(12) 0.0552(13) -0.0005(10) 0.0153(10) 0.0089(9)
Fe1 0.0284(6) 0.0298(7) 0.0512(7) 0.0030(5) 0.0143(5) 0.0092(5)
Fe2 0.0370(7) 0.0395(7) 0.0538(8) 0.0080(6) 0.0161(6) 0.0100(5)
C48 0.053(6) 0.058(6) 0.057(6) 0.003(5) 0.010(5) 0.014(5)
C49 0.078(7) 0.052(6) 0.060(6) 0.010(5) 0.018(6) 0.020(5)
C50 0.078(8) 0.076(8) 0.105(9) 0.042(7) 0.044(7) 0.035(7)
C51 0.061(7) 0.061(8) 0.149(12) 0.036(8) 0.033(8) 0.027(6)
C52 0.057(7) 0.039(6) 0.126(10) 0.008(6) 0.008(7) 0.007(5)
C53 0.073(7) 0.042(6) 0.085(7) -0.002(5) 0.009(6) 0.009(5)
C54 0.065(7) 0.071(8) 0.099(8) -0.013(6) 0.033(6) -0.003(6)

loop_
_atom_type_symbol
_atom_type_description
_atom_type_scat_dispersion_real
_atom_type_scat_dispersion_imag
_atom_type_scat_source
C C 0.0033 0.0016 'International Tables Vol C Tables 4.2.6.8 and 6.1.1.4'
H H 0 0 'International Tables Vol C Tables 4.2.6.8 and 6.1.1.4'
N N 0.0061 0.0033 'International Tables Vol C Tables 4.2.6.8 and 6.1.1.4'
O O 0.0106 0.006 'International Tables Vol C Tables 4.2.6.8 and 6.1.1.4'
P P 0.1023 0.0942 'International Tables Vol C Tables 4.2.6.8 and 6.1.1.4'
S S 0.1246 0.1234 'International Tables Vol C Tables 4.2.6.8 and 6.1.1.4'
Fe Fe 0.3463 0.8444 'International Tables Vol C Tables 4.2.6.8 and 6.1.1.4'

loop_
_exptl_crystal_face_index_h
_exptl_crystal_face_index_k
_exptl_crystal_face_index_l
_exptl_crystal_face_perp_dist
0 0 1 0.025
0 0 -1 0.005
0 1 0 0.03
0 -1 0 0.04
1 0 0 0.065
-1 0 0 0.0672
-1 -1 -1 0.045
-1 -1 0 0.05
-1 -1 1 0.055
0 1 -3 0.015
0 -1 3 0.045
1 0 -3 0.03

loop_
_geom_angle_atom_site_label_1
_geom_angle_atom_site_label_2
_geom_angle_atom_site_label_3
_geom_angle
_geom_angle_site_symmetry_1
_geom_angle_site_symmetry_3
_geom_angle_publ_flag
O1 C1 Fe1 177.4(7) . . ?
O2 C2 Fe2 178.8(8) . . ?
O3 C3 Fe2 179.0(8) . . ?
O4 C4 Fe2 176.8(7) . . ?
N1 C5 S1 117.1(5) . . ?
N1 C5 H5A 108 . . ?
S1 C5 H5A 108 . . ?
N1 C5 H5B 108 . . ?
S1 C5 H5B 108 . . ?
H5A C5 H5B 107.3 . . ?
N1 C6 S2 115.2(5) . . ?
N1 C6 H6A 108.5 . . ?
S2 C6 H6A 108.5 . . ?
N1 C6 H6B 108.5 . . ?
S2 C6 H6B 108.5 . . ?
H6A C6 H6B 107.5 . . ?
N1 C7 C42 113.6(6) . . ?
N1 C7 H7A 108.8 . . ?
C42 C7 H7A 108.8 . . ?
N1 C7 H7B 108.8 . . ?
C42 C7 H7B 108.8 . . ?
H7A C7 H7B 107.7 . . ?
C9 C8 C10 109.1(7) . . ?
C9 C8 P1 116.6(6) . . ?
C10 C8 P1 133.7(5) . . ?
C8 C9 C11 108.4(6) . . ?
C8 C9 P2 118.5(6) . . ?
C11 C9 P2 132.4(5) . . ?
O5 C10 N2 125.6(8) . . ?
O5 C10 C8 128.4(7) . . ?
N2 C10 C8 105.9(6) . . ?
O6 C11 N2 125.9(7) . . ?
O6 C11 C9 128.9(7) . . ?
N2 C11 C9 105.2(7) . . ?
C17 C12 C13 118.2(6) . . ?
C17 C12 P1 121.7(6) . . ?
C13 C12 P1 119.8(6) . . ?
C14 C13 C12 121.1(7) . . ?
C14 C13 H13 119.4 . . ?
C12 C13 H13 119.4 . . ?
C15 C14 C13 119.2(8) . . ?
C15 C14 H14 120.4 . . ?
C13 C14 H14 120.4 . . ?
C16 C15 C14 120.4(7) . . ?
C16 C15 H15 119.8 . . ?
C14 C15 H15 119.8 . . ?
C15 C16 C17 120.9(7) . . ?
C15 C16 H16 119.5 . . ?
C17 C16 H16 119.5 . . ?
C16 C17 C12 120.0(7) . . ?
C16 C17 H17 120 . . ?
C12 C17 H17 120 . . ?
C19 C18 C23 117.9(7) . . ?
C19 C18 P1 118.2(6) . . ?
C23 C18 P1 123.7(6) . . ?
C18 C19 C20 121.0(7) . . ?
C18 C19 H19 119.5 . . ?
C20 C19 H19 119.5 . . ?
C21 C20 C19 120.6(8) . . ?
C21 C20 H20 119.7 . . ?
C19 C20 H20 119.7 . . ?
C20 C21 C22 119.5(8) . . ?
C20 C21 H21 120.3 . . ?
C22 C21 H21 120.3 . . ?
C21 C22 C23 119.8(8) . . ?
C21 C22 H22 120.1 . . ?
C23 C22 H22 120.1 . . ?
C22 C23 C18 121.2(8) . . ?
C22 C23 H23 119.4 . . ?
C18 C23 H23 119.4 . . ?
C29 C24 C25 117.5(7) . . ?
C29 C24 P2 119.6(6) . . ?
C25 C24 P2 122.8(5) . . ?
C26 C25 C24 120.7(7) . . ?
C26 C25 H25 119.7 . . ?
C24 C25 H25 119.7 . . ?
C27 C26 C25 119.4(8) . . ?
C27 C26 H26 120.3 . . ?
C25 C26 H26 120.3 . . ?
C26 C27 C28 121.0(8) . . ?
C26 C27 H27 119.5 . . ?
C28 C27 H27 119.5 . . ?
C29 C28 C27 119.8(8) . . ?
C29 C28 H28 120.1 . . ?
C27 C28 H28 120.1 . . ?
C28 C29 C24 121.5(8) . . ?
C28 C29 H29 119.2 . . ?
C24 C29 H29 119.2 . . ?
C31 C30 C35 118.8(7) . . ?
C31 C30 P2 123.8(6) . . ?
C35 C30 P2 117.4(6) . . ?
C32 C31 C30 121.6(8) . . ?
C32 C31 H31 119.2 . . ?
C30 C31 H31 119.2 . . ?
C31 C32 C33 119.4(8) . . ?
C31 C32 H32 120.3 . . ?
C33 C32 H32 120.3 . . ?
C34 C33 C32 120.2(8) . . ?
C34 C33 H33 119.9 . . ?
C32 C33 H33 119.9 . . ?
C33 C34 C35 120.1(8) . . ?
C33 C34 H34 119.9 . . ?
C35 C34 H34 119.9 . . ?
C34 C35 C30 119.8(8) . . ?
C34 C35 H35 120.1 . . ?
C30 C35 H35 120.1 . . ?
C37 C36 C41 120.7(8) . . ?
C37 C36 N2 119.4(8) . . ?
C41 C36 N2 119.8(7) . . ?
C36 C37 C38 119.7(9) . . ?
C36 C37 H37 120.2 . . ?
C38 C37 H37 120.2 . . ?
C39 C38 C37 119.8(9) . . ?
C39 C38 H38 120.1 . . ?
C37 C38 H38 120.1 . . ?
C40 C39 C38 120.7(10) . . ?
C40 C39 H39 119.7 . . ?
C38 C39 H39 119.7 . . ?
C39 C40 C41 120.3(10) . . ?
C39 C40 H40 119.9 . . ?
C41 C40 H40 119.9 . . ?
C40 C41 C36 118.8(8) . . ?
C40 C41 H41 120.6 . . ?
C36 C41 H41 120.6 . . ?
C43 C42 C47 120.0(9) . . ?
C43 C42 C7 119.8(8) . . ?
C47 C42 C7 120.2(8) . . ?
C42 C43 C44 118.7(9) . . ?
C42 C43 H43 120.6 . . ?
C44 C43 H43 120.6 . . ?
C45 C44 C43 119.2(10) . . ?
C45 C44 H44 120.4 . . ?
C43 C44 H44 120.4 . . ?
C44 C45 C46 123.2(10) . . ?
C44 C45 H45 118.4 . . ?
C46 C45 H45 118.4 . . ?
C45 C46 C47 118.0(9) . . ?
C45 C46 H46 121 . . ?
C47 C46 H46 121 . . ?
C42 C47 C46 120.8(9) . . ?
C42 C47 H47 119.6 . . ?
C46 C47 H47 119.6 . . ?
C5 N1 C6 111.6(6) . . ?
C5 N1 C7 107.7(6) . . ?
C6 N1 C7 111.5(6) . . ?
C10 N2 C11 111.4(6) . . ?
C10 N2 C36 125.3(6) . . ?
C11 N2 C36 123.1(6) . . ?
C18 P1 C12 101.7(3) . . ?
C18 P1 C8 99.5(3) . . ?
C12 P1 C8 106.6(3) . . ?
C18 P1 Fe1 119.8(2) . . ?
C12 P1 Fe1 121.8(3) . . ?
C8 P1 Fe1 104.7(2) . . ?
C24 P2 C30 103.9(3) . . ?
C24 P2 C9 104.8(3) . . ?
C30 P2 C9 100.8(3) . . ?
C24 P2 Fe1 115.5(3) . . ?
C30 P2 Fe1 124.3(3) . . ?
C9 P2 Fe1 105.0(3) . . ?
C5 S1 Fe1 113.6(3) . . ?
C5 S1 Fe2 109.9(3) . . ?
Fe1 S1 Fe2 68.40(7) . . ?
C6 S2 Fe1 115.0(3) . . ?
C6 S2 Fe2 109.4(3) . . ?
Fe1 S2 Fe2 68.24(7) . . ?
C1 Fe1 P2 91.0(3) . . ?
C1 Fe1 P1 90.6(2) . . ?
P2 Fe1 P1 88.41(8) . . ?
C1 Fe1 S1 155.4(3) . . ?
P2 Fe1 S1 113.44(8) . . ?
P1 Fe1 S1 92.60(8) . . ?
C1 Fe1 S2 87.7(3) . . ?
P2 Fe1 S2 104.70(8) . . ?
P1 Fe1 S2 166.80(9) . . ?
S1 Fe1 S2 83.66(8) . . ?
C1 Fe1 Fe2 100.3(3) . . ?
P2 Fe1 Fe2 156.74(7) . . ?
P1 Fe1 Fe2 111.51(7) . . ?
S1 Fe1 Fe2 56.00(6) . . ?
S2 Fe1 Fe2 56.08(6) . . ?
C2 Fe2 C4 100.2(4) . . ?
C2 Fe2 C3 91.5(4) . . ?
C4 Fe2 C3 100.5(4) . . ?
C2 Fe2 S1 89.2(3) . . ?
C4 Fe2 S1 102.8(2) . . ?
C3 Fe2 S1 156.1(3) . . ?
C2 Fe2 S2 158.9(3) . . ?
C4 Fe2 S2 100.7(3) . . ?
C3 Fe2 S2 87.7(3) . . ?
S1 Fe2 S2 83.17(8) . . ?
C2 Fe2 Fe1 104.0(3) . . ?
C4 Fe2 Fe1 146.8(2) . . ?
C3 Fe2 Fe1 101.2(3) . . ?
S1 Fe2 Fe1 55.60(6) . . ?
S2 Fe2 Fe1 55.68(6) . . ?
C49 C48 C53 119.2(9) . . ?
C49 C48 C54 120.5(8) . . ?
C53 C48 C54 120.4(8) . . ?
C48 C49 C50 119.8(9) . . ?
C48 C49 H49 120.1 . . ?
C50 C49 H49 120.1 . . ?
C51 C50 C49 120.7(10) . . ?
C51 C50 H50 119.7 . . ?
C49 C50 H50 119.7 . . ?
C52 C51 C50 119.2(10) . . ?
C52 C51 H51 120.4 . . ?
C50 C51 H51 120.4 . . ?
C51 C52 C53 120.1(10) . . ?
C51 C52 H52 119.9 . . ?
C53 C52 H52 119.9 . . ?
C52 C53 C48 121.0(9) . . ?
C52 C53 H53 119.5 . . ?
C48 C53 H53 119.5 . . ?
C48 C54 H54A 109.5 . . ?
C48 C54 H54B 109.5 . . ?
H54A C54 H54B 109.5 . . ?
C48 C54 H54C 109.5 . . ?
H54A C54 H54C 109.5 . . ?
H54B C54 H54C 109.5 . . ?
C56I C55I C60I 120 . . ?
C56I C55I C61I 119.2(10) . . ?
C60I C55I C61I 120.6(10) . . ?
C55I C56I C57I 120 . . ?
C55I C56I H56I 120 . . ?
C57I C56I H56I 120 . . ?
C58I C57I C56I 120 . . ?
C58I C57I H57I 120 . . ?
C56I C57I H57I 120 . . ?
C57I C58I C59I 120 . . ?
C57I C58I H58I 120 . . ?
C59I C58I H58I 120 . . ?
C60I C59I C58I 120 . . ?
C60I C59I H59I 120 . . ?
C58I C59I H59I 120 . . ?
C59I C60I C55I 120 . . ?
C59I C60I H60I 120 . . ?
C55I C60I H60I 120 . . ?
C55I C61I H61A 109.5 . . ?
C55I C61I H61B 109.5 . . ?
H61A C61I H61B 109.5 . . ?
C55I C61I H61C 109.5 . . ?
H61A C61I H61C 109.5 . . ?
H61B C61I H61C 109.5 . . ?
C56J C55J C60J 120 . . ?
C56J C55J C61J 120.2(9) . . ?
C60J C55J C61J 119.8(9) . . ?
C55J C56J C57J 120 . . ?
C55J C56J H56J 120 . . ?
C57J C56J H56J 120 . . ?
C56J C57J C58J 120 . . ?
C56J C57J H57J 120 . . ?
C58J C57J H57J 120 . . ?
C59J C58J C57J 120 . . ?
C59J C58J H58J 120 . . ?
C57J C58J H58J 120 . . ?
C58J C59J C60J 120 . . ?
C58J C59J H59J 120 . . ?
C60J C59J H59J 120 . . ?
C59J C60J C55J 120 . . ?
C59J C60J H60J 120 . . ?
C55J C60J H60J 120 . . ?
C55J C61J H61D 109.5 . . ?
C55J C61J H61E 109.5 . . ?
H61D C61J H61E 109.5 . . ?
C55J C61J H61F 109.5 . . ?
H61D C61J H61F 109.5 . . ?
H61E C61J H61F 109.5 . . ?
C65 C62 C66 67.6(12) 2_656 2_656 ?
C65 C62 C64 65.5(13) 2_656 2_656 ?
C66 C62 C64 133.2(17) 2_656 2_656 ?
C65 C62 C63 122(2) 2_656 . ?
C66 C62 C63 54.0(18) 2_656 . ?
C64 C62 C63 172.8(18) 2_656 . ?
C65 C62 C67 118(2) 2_656 . ?
C66 C62 C67 174.0(18) 2_656 . ?
C64 C62 C67 52.8(18) 2_656 . ?
C63 C62 C67 120 . . ?
C65 C62 C67 128(2) 2_656 2_656 ?
C66 C62 C67 60.7(14) 2_656 2_656 ?
C64 C62 C67 166.1(19) 2_656 2_656 ?
C63 C62 C67 6.7(10) . 2_656 ?
C67 C62 C67 113.4(10) . 2_656 ?
C65 C62 C68 1(2) 2_656 . ?
C66 C62 C68 69.1(15) 2_656 . ?
C64 C62 C68 64.1(14) 2_656 . ?
C63 C62 C68 123.1(13) . . ?
C67 C62 C68 116.9(13) . . ?
C67 C62 C68 129.7(13) 2_656 . ?
C65 C62 C63 123(2) 2_656 2_656 ?
C66 C62 C63 169(2) 2_656 2_656 ?
C64 C62 C63 57.8(13) 2_656 2_656 ?
C63 C62 C63 115.0(11) . 2_656 ?
C67 C62 C63 5.1(11) . 2_656 ?
C67 C62 C63 108.3(13) 2_656 2_656 ?
C68 C62 C63 121.9(14) . 2_656 ?
C65 C62 C62 177(3) 2_656 2_656 ?
C66 C62 C62 115(2) 2_656 2_656 ?
C64 C62 C62 111(2) 2_656 2_656 ?
C63 C62 C62 61.3(9) . 2_656 ?
C67 C62 C62 58.7(9) . 2_656 ?
C67 C62 C62 54.6(11) 2_656 2_656 ?
C68 C62 C62 175.5(18) . 2_656 ?
C63 C62 C62 53.7(11) 2_656 2_656 ?
C67 C63 C66 165(10) 2_656 2_656 ?
C67 C63 C64 13(9) 2_656 . ?
C66 C63 C64 178.1(19) 2_656 . ?
C67 C63 C62 108(8) 2_656 . ?
C66 C63 C62 58.3(19) 2_656 . ?
C64 C63 C62 120 . . ?
C67 C63 C62 44(8) 2_656 2_656 ?
C66 C63 C62 123(2) 2_656 2_656 ?
C64 C63 C62 55.0(9) . 2_656 ?
C62 C63 C62 65.0(9) . 2_656 ?
C67 C63 H63 131(9) 2_656 . ?
C66 C63 H63 62(3) 2_656 . ?
C64 C63 H63 120(2) . . ?
C62 C63 H63 120(2) . . ?
C62 C63 H63 175(3) 2_656 . ?
C67 C64 C62 65.5(12) 2_656 2_656 ?
C67 C64 C63 1.8(12) 2_656 . ?
C62 C64 C63 67.2(9) 2_656 . ?
C67 C64 C65 118.3(12) 2_656 . ?
C62 C64 C65 52.8(9) 2_656 . ?
C63 C64 C65 120 . . ?
C67 C64 C68 128(2) 2_656 2_656 ?
C62 C64 C68 62.6(12) 2_656 2_656 ?
C63 C64 C68 129.8(12) . 2_656 ?
C65 C64 C68 9.8(12) . 2_656 ?
C67 C64 H64 122(2) 2_656 . ?
C62 C64 H64 172(2) 2_656 . ?
C63 C64 H64 121(2) . . ?
C65 C64 H64 119(2) . . ?
C68 C64 H64 110(2) 2_656 . ?
C68 C65 C62 172(8) 2_656 2_656 ?
C68 C65 C66 130(7) 2_656 . ?
C62 C65 C66 58.3(12) 2_656 . ?
C68 C65 C64 110(7) 2_656 . ?
C62 C65 C64 61.7(12) 2_656 . ?
C66 C65 C64 120 . . ?
C68 C65 H65 10(8) 2_656 . ?
C62 C65 H65 178(3) 2_656 . ?
C66 C65 H65 120(2) . . ?
C64 C65 H65 120(2) . . ?
C63 C66 C62 67.6(10) 2_656 2_656 ?
C63 C66 C65 121.7(12) 2_656 . ?
C62 C66 C65 54.0(10) 2_656 . ?
C63 C66 C67 1.8(13) 2_656 . ?
C62 C66 C67 66.0(10) 2_656 . ?
C65 C66 C67 120 . . ?
C63 C66 C68 129.3(18) 2_656 2_656 ?
C62 C66 C68 61.7(12) 2_656 2_656 ?
C65 C66 C68 7.7(11) . 2_656 ?
C67 C66 C68 127.7(10) . 2_656 ?
C63 C66 H66 118(2) 2_656 . ?
C62 C66 H66 174(2) 2_656 . ?
C65 C66 H66 120(2) . . ?
C67 C66 H66 120(2) . . ?
C68 C66 H66 112(2) 2_656 . ?
C63 C67 C64 165(10) 2_656 2_656 ?
C63 C67 C66 13(8) 2_656 . ?
C64 C67 C66 178(2) 2_656 . ?
C63 C67 C62 131(8) 2_656 . ?
C64 C67 C62 61.7(19) 2_656 . ?
C66 C67 C62 120 . . ?
C63 C67 C62 65(8) 2_656 2_656 ?
C64 C67 C62 128(2) 2_656 2_656 ?
C66 C67 C62 53.4(8) . 2_656 ?
C62 C67 C62 66.6(8) . 2_656 ?
C63 C67 H67 109(8) 2_656 . ?
C64 C67 H67 58(3) 2_656 . ?
C66 C67 H67 120(2) . . ?
C62 C67 H67 120(2) . . ?
C62 C67 H67 174(2) 2_656 . ?
C65 C68 C62 7(9) 2_656 . ?
C65 C68 C64 60(8) 2_656 2_656 ?
C62 C68 C64 53.3(12) . 2_656 ?
C65 C68 C66 43(8) 2_656 2_656 ?
C62 C68 C66 49.2(11) . 2_656 ?
C64 C68 C66 102.5(15) 2_656 2_656 ?
C65 C68 H68A 105(9) 2_656 . ?
C62 C68 H68A 110(4) . . ?
C64 C68 H68A 140(10) 2_656 . ?
C66 C68 H68A 72(8) 2_656 . ?
C65 C68 H68B 114(9) 2_656 . ?
C62 C68 H68B 108(3) . . ?
C64 C68 H68B 57(5) 2_656 . ?
C66 C68 H68B 152(8) 2_656 . ?
H68A C68 H68B 110(4) . . ?
C65 C68 H68C 111(9) 2_656 . ?
C62 C68 H68C 111(4) . . ?
C64 C68 H68C 111(10) 2_656 . ?
C66 C68 H68C 96(10) 2_656 . ?
H68A C68 H68C 109(4) . . ?
H68B C68 H68C 109(4) . . ?
C65 C68 H65 167(10) 2_656 2_656 ?
C62 C68 H65 173(5) . 2_656 ?
C64 C68 H65 133(5) 2_656 2_656 ?
C66 C68 H65 124(5) 2_656 2_656 ?
H68A C68 H65 63(7) . 2_656 ?
H68B C68 H65 77(6) . 2_656 ?
H68C C68 H65 70(8) . 2_656 ?

loop_
_geom_bond_atom_site_label_1
_geom_bond_atom_site_label_2
_geom_bond_distance
_geom_bond_site_symmetry_2
_geom_bond_publ_flag
C1 O1 1.173(9) . ?
C1 Fe1 1.744(9) . ?
C2 O2 1.155(8) . ?
C2 Fe2 1.763(9) . ?
C3 O3 1.139(8) . ?
C3 Fe2 1.797(9) . ?
C4 O4 1.166(9) . ?
C4 Fe2 1.778(10) . ?
C5 N1 1.450(9) . ?
C5 S1 1.827(7) . ?
C5 H5A 0.99 . ?
C5 H5B 0.99 . ?
C6 N1 1.453(8) . ?
C6 S2 1.829(7) . ?
C6 H6A 0.99 . ?
C6 H6B 0.99 . ?
C7 N1 1.488(8) . ?
C7 C42 1.502(11) . ?
C7 H7A 0.99 . ?
C7 H7B 0.99 . ?
C8 C9 1.349(9) . ?
C8 C10 1.503(10) . ?
C8 P1 1.840(8) . ?
C9 C11 1.513(10) . ?
C9 P2 1.825(7) . ?
C10 O5 1.198(7) . ?
C10 N2 1.393(9) . ?
C11 O6 1.201(8) . ?
C11 N2 1.414(8) . ?
C12 C17 1.393(9) . ?
C12 C13 1.402(9) . ?
C12 P1 1.824(7) . ?
C13 C14 1.387(10) . ?
C13 H13 0.95 . ?
C14 C15 1.382(10) . ?
C14 H14 0.95 . ?
C15 C16 1.364(10) . ?
C15 H15 0.95 . ?
C16 C17 1.388(9) . ?
C16 H16 0.95 . ?
C17 H17 0.95 . ?
C18 C19 1.380(10) . ?
C18 C23 1.394(9) . ?
C18 P1 1.823(7) . ?
C19 C20 1.390(9) . ?
C19 H19 0.95 . ?
C20 C21 1.374(10) . ?
C20 H20 0.95 . ?
C21 C22 1.382(11) . ?
C21 H21 0.95 . ?
C22 C23 1.390(10) . ?
C22 H22 0.95 . ?
C23 H23 0.95 . ?
C24 C29 1.399(10) . ?
C24 C25 1.408(10) . ?
C24 P2 1.802(8) . ?
C25 C26 1.399(10) . ?
C25 H25 0.95 . ?
C26 C27 1.367(10) . ?
C26 H26 0.95 . ?
C27 C28 1.381(11) . ?
C27 H27 0.95 . ?
C28 C29 1.371(10) . ?
C28 H28 0.95 . ?
C29 H29 0.95 . ?
C30 C31 1.388(10) . ?
C30 C35 1.401(10) . ?
C30 P2 1.823(7) . ?
C31 C32 1.373(10) . ?
C31 H31 0.95 . ?
C32 C33 1.395(11) . ?
C32 H32 0.95 . ?
C33 C34 1.379(11) . ?
C33 H33 0.95 . ?
C34 C35 1.395(10) . ?
C34 H34 0.95 . ?
C35 H35 0.95 . ?
C36 C37 1.364(10) . ?
C36 C41 1.400(11) . ?
C36 N2 1.429(9) . ?
C37 C38 1.389(11) . ?
C37 H37 0.95 . ?
C38 C39 1.378(13) . ?
C38 H38 0.95 . ?
C39 C40 1.367(12) . ?
C39 H39 0.95 . ?
C40 C41 1.385(11) . ?
C40 H40 0.95 . ?
C41 H41 0.95 . ?
C42 C43 1.374(11) . ?
C42 C47 1.390(10) . ?
C43 C44 1.430(12) . ?
C43 H43 0.95 . ?
C44 C45 1.348(12) . ?
C44 H44 0.95 . ?
C45 C46 1.361(13) . ?
C45 H45 0.95 . ?
C46 C47 1.396(12) . ?
C46 H46 0.95 . ?
C47 H47 0.95 . ?
P1 Fe1 2.200(2) . ?
P2 Fe1 2.168(2) . ?
S1 Fe1 2.250(2) . ?
S1 Fe2 2.261(2) . ?
S2 Fe1 2.255(2) . ?
S2 Fe2 2.265(2) . ?
Fe1 Fe2 2.5356(17) . ?
C48 C49 1.363(10) . ?
C48 C53 1.381(11) . ?
C48 C54 1.511(10) . ?
C49 C50 1.387(11) . ?
C49 H49 0.95 . ?
C50 C51 1.379(13) . ?
C50 H50 0.95 . ?
C51 C52 1.362(13) . ?
C51 H51 0.95 . ?
C52 C53 1.374(12) . ?
C52 H52 0.95 . ?
C53 H53 0.95 . ?
C54 H54A 0.98 . ?
C54 H54B 0.98 . ?
C54 H54C 0.98 . ?
C55I C56I 1.39 . ?
C55I C60I 1.39 . ?
C55I C61I 1.522(14) . ?
C56I C57I 1.39 . ?
C56I H56I 0.95 . ?
C57I C58I 1.39 . ?
C57I H57I 0.95 . ?
C58I C59I 1.39 . ?
C58I H58I 0.95 . ?
C59I C60I 1.39 . ?
C59I H59I 0.95 . ?
C60I H60I 0.95 . ?
C61I H61A 0.98 . ?
C61I H61B 0.98 . ?
C61I H61C 0.98 . ?
C55J C56J 1.39 . ?
C55J C60J 1.39 . ?
C55J C61J 1.515(13) . ?
C56J C57J 1.39 . ?
C56J H56J 0.95 . ?
C57J C58J 1.39 . ?
C57J H57J 0.95 . ?
C58J C59J 1.39 . ?
C58J H58J 0.95 . ?
C59J C60J 1.39 . ?
C59J H59J 0.95 . ?
C60J H60J 0.95 . ?
C61J H61D 0.98 . ?
C61J H61E 0.98 . ?
C61J H61F 0.98 . ?
C62 C65 1.22(2) 2_656 ?
C62 C66 1.28(3) 2_656 ?
C62 C64 1.34(3) 2_656 ?
C62 C63 1.39 . ?
C62 C67 1.39 . ?
C62 C67 1.46(3) 2_656 ?
C62 C68 1.488(15) . ?
C62 C63 1.51(3) 2_656 ?
C62 C62 1.56(2) 2_656 ?
C63 C67 0.18(3) 2_656 ?
C63 C66 1.22(3) 2_656 ?
C63 C64 1.39 . ?
C63 H63 0.95(2) . ?
C64 C67 1.22(3) 2_656 ?
C64 C65 1.39 . ?
C64 C68 1.51(3) 2_656 ?
C64 H64 0.95(2) . ?
C65 C68 0.27(3) 2_656 ?
C65 C66 1.39 . ?
C65 H65 0.94(2) . ?
C66 C67 1.39 . ?
C66 C68 1.58(3) 2_656 ?
C66 H66 0.95(2) . ?
C67 H67 0.95(2) . ?
C68 H68A 0.982(19) . ?
C68 H68B 0.989(19) . ?
C68 H68C 0.98(2) . ?
C68 H65 0.68(3) 2_656 ?
